data_2003498
loop_
_publ_author_name
'Brouant, P.'
'Reboul, J.-P.'
'Siri, D.'
'Soyfer, J.-C.'
'Barbe, J.'
'P\`epe, G.'

_publ_section_title
;
 Un sel de Maprotiline (Ludiomil), M\'edicament Psychotrope,
 C~20~H~24~N^+^.C~21~H~22~NO~2~^{-^}.0,5H~2~O
;
_journal_issue 5
_journal_name_full 'Acta Crystallographica Section C'
_journal_page_first 970
_journal_page_last 974
_journal_paper_doi 10.1107/S0108270194006049
_journal_volume 51
_journal_year 1995
_chemical_formula_moiety 'C41 H46 N2 O2,0.5H2 O1'
_chemical_formula_sum 'C41 H47 N2 O2.5'
_chemical_formula_weight 607.84
_chemical_name_common 'Sel de maprotiline'
_chemical_name_systematic
;
N-m\'ethyl-N-[Dibenzo(b,e)]-bicyclo-[2,2,2]-octadi \`ene]-propylcarbamate de
N-m\'ethyl-N-[Dibenzo(b,e)]-bicyclo-[2,2,2]-octadi \`ene]-propylammonium
;
_space_group_IT_number 2
_symmetry_cell_setting triclinic
_symmetry_space_group_name_Hall '-P 1'
_symmetry_space_group_name_H-M 'P -1'
_cell_angle_alpha 83.90(2)
_cell_angle_beta 78.80(1)
_cell_angle_gamma 85.30(2)
_cell_formula_units_Z 2
_cell_length_a 8.955(5)
_cell_length_b 11.085(3)
_cell_length_c 17.450(5)
_cell_measurement_reflns_used 25
_cell_measurement_temperature 293
_cell_measurement_theta_max 56
_cell_measurement_theta_min 2
_cell_volume 1686.2(12)
_computing_cell_refinement 'Nonius CAD4 software 1977'
_computing_data_collection 'Nonius CAD4 software 1977'
_computing_data_reduction 'Programme \'elabor\'e au laboratoire du CRMC2'
_computing_molecular_graphics ORTEP
_computing_publication_material 'Word 5.0 sur Macintoch IIvx'
_computing_structure_refinement SHELX
_computing_structure_solution MULTAN
_diffrn_ambient_temperature 293
_diffrn_measurement_device 'Enraf-Nonius CAD-4 '
_diffrn_measurement_method \q/2\q
_diffrn_radiation_monochromator graphite
_diffrn_radiation_source 'X-ray tube'
_diffrn_radiation_type MoK\a
_diffrn_radiation_wavelength 0.7019
_diffrn_reflns_av_R_equivalents 0.02
_diffrn_reflns_limit_h_max 12
_diffrn_reflns_limit_h_min 0
_diffrn_reflns_limit_k_max 12
_diffrn_reflns_limit_k_min -12
_diffrn_reflns_limit_l_max 16
_diffrn_reflns_limit_l_min -16
_diffrn_reflns_number 4942
_diffrn_reflns_reduction_process 'SDP syst\`eme'
_diffrn_reflns_theta_max 56
_diffrn_reflns_theta_min 2
_diffrn_standards_decay_% 2
_diffrn_standards_interval_time 83.3
_diffrn_standards_number 3
_exptl_absorpt_coefficient_mu 0.080
_exptl_absorpt_correction_type none
_exptl_crystal_colour 'jaune p\^ale'
_exptl_crystal_density_diffrn 1.20(1)
_exptl_crystal_density_meas 1.197
_exptl_crystal_density_method flottaison
_exptl_crystal_description parall\'elepip\`ede
_exptl_crystal_F_000 654
_exptl_crystal_size_max 0.02
_exptl_crystal_size_mid 0.02
_exptl_crystal_size_min 0.0
_refine_diff_density_max 0.06
_refine_diff_density_min -0.15
_refine_ls_goodness_of_fit_all 1.01
_refine_ls_goodness_of_fit_obs 1.01
_refine_ls_hydrogen_treatment refxyz
_refine_ls_matrix_type full
_refine_ls_number_constraints 0
_refine_ls_number_parameters '415 (non-H), 599 affin\'es dans le dernier tour'
_refine_ls_number_reflns 3614
_refine_ls_number_restraints 0
_refine_ls_restrained_S_all 1.00
_refine_ls_restrained_S_obs 1.01
_refine_ls_R_factor_all .041
_refine_ls_R_factor_obs .041
_refine_ls_shift/esd_max .04
_refine_ls_shift/esd_mean -.2
_refine_ls_structure_factor_coef F
_refine_ls_weighting_details 'w = 1/\s^2^(F)'
_refine_ls_weighting_scheme calc
_refine_ls_wR_factor_all .042
_refine_ls_wR_factor_obs .042
_reflns_number_observed 3614
_reflns_number_total 4265
_reflns_observed_criterion I~o~>3.0\s(I~o~)
_cod_data_source_file pa1112.cif
_cod_data_source_block structure
_cod_depositor_comments
;
 Marking attached hydrogen atoms.

 Antanas Vaitkus,
 2017-01-15

 Marking atom 'OW' as having the occupancy of 0.5.

 Antanas Vaitkus,
 2017-01-15

 Changing the value of the _atom_site_type_symbol data
 item for hydrogen atoms from '?' to 'H'.

 Antanas Vaitkus,
 2017-01-15

The following automatic conversions were performed:

'_refine_ls_weighting_scheme' value 'calc w = 1/\s^2^(F)' was changed
to 'calc'. New tag '_refine_ls_weighting_details' was created. The
value of the new tag was set to 'w = 1/\s^2^(F)'.

Automatic conversion script
Id: cif_fix_values 3143 2015-03-26 13:38:13Z robertas 
;
_cod_original_cell_volume 1686.310(10)
_cod_database_code 2003498

loop_
_symmetry_equiv_pos_as_xyz
x,y,z
-x,-y,-z

loop_
_atom_site_label
_atom_site_fract_x
_atom_site_fract_y
_atom_site_fract_z
_atom_site_B_iso_or_equiv
_atom_site_thermal_displace_type
_atom_site_calc_flag
_atom_site_type_symbol
_atom_site_occupancy
_atom_site_attached_hydrogens
C1 1.1820(3) 0.3134(2) 0.6803(2) 3.1(1) Beq d C 1 0
C2 1.3091(3) 0.3726(2) 0.6879(2) 3.7(1) Beq d C 1 0
C3 1.3811(3) 0.3403(3) 0.7509(2) 3.8(1) Beq d C 1 0
C4 1.3290(3) 0.2476(3) 0.8068(2) 3.4(1) Beq d C 1 0
C5 1.2011(3) 0.1898(2) 0.8006(2) 2.7(1) Beq d C 1 0
C6 1.1264(3) 0.2229(2) 0.7375(1) 2.5(1) Beq d C 1 0
C7 0.9854(3) 0.1514(2) 0.7401(1) 2.5(1) Beq d C 1 0
C8 0.8878(3) 0.1680(2) 0.8209(2) 2.6(1) Beq d C 1 0
C9 0.9638(3) 0.1331(2) 0.8832(2) 2.8(1) Beq d C 1 0
C10 1.1288(3) 0.0895(2) 0.8576(2) 2.9(2) Beq d C 1 0
C11 0.8908(3) 0.1425(3) 0.9601(2) 3.6(1) Beq d C 1 0
C12 0.7403(3) 0.1891(3) 0.9753(2) 4.2(1) Beq d C 1 0
C13 0.6660(3) 0.2275(3) 0.9139(2) 4.1(1) Beq d C 1 0
C14 0.7382(3) 0.2169(2) 0.8365(2) 3.3(1) Beq d C 1 0
C15 1.1305(3) -0.0216(2) 0.8108(2) 3.3(1) Beq d C 1 0
C16 1.0462(3) 0.0147(2) 0.7420(2) 3.0(1) Beq d C 1 0
C17 0.9057(3) 0.1884(2) 0.6708(2) 3.0(2) Beq d C 1 0
C18 0.7825(3) 0.1053(2) 0.6619(2) 3.1(1) Beq d C 1 0
C19 0.6945(3) 0.1619(2) 0.5995(2) 3.2(1) Beq d C 1 0
N20 0.5929(2) 0.0770(2) 0.5775(1) 3.1(1) Beq d N 1 0
C21 0.4693(3) 0.0356(3) 0.6420(2) 4.3(1) Beq d C 1 0
C1' 1.2005(4) -0.2976(3) 0.7058(2) 4.2(1) Beq d C 1 0
C2' 1.3482(4) -0.2975(3) 0.7200(3) 5.3(2) Beq d C 1 0
C3' 1.3801(4) -0.3345(3) 0.7929(3) 5.8(2) Beq d C 1 0
C4' 1.2653(4) -0.3707(3) 0.8540(2) 4.9(1) Beq d C 1 0
C5' 1.1170(3) -0.3692(2) 0.8409(2) 3.7(1) Beq d C 1 0
C6' 1.0840(3) -0.3359(2) 0.7663(2) 3.2(1) Beq d C 1 0
C7' 0.9156(3) -0.3447(2) 0.7617(2) 3.0(1) Beq d C 1 0
C8' 0.8252(3) -0.2668(2) 0.8247(2) 3.0(1) Beq d C 1 0
C9' 0.8601(3) -0.2978(3) 0.8990(2) 3.5(1) Beq d C 1 0
C10' 0.9792(4) -0.4010(3) 0.9021(2) 4.0(1) Beq d C 1 0
C11' 0.7866(4) -0.2355(3) 0.9618(2) 4.5(1) Beq d C 1 0
C12' 0.6797(4) -0.1409(3) 0.9502(2) 4.9(1) Beq d C 1 0
C13' 0.6449(3) -0.1099(3) 0.8767(2) 4.5(1) Beq d C 1 0
C14' 0.7164(3) -0.1736(3) 0.8139(2) 3.6(1) Beq d C 1 0
C15' 0.9149(4) -0.5123(3) 0.8758(2) 4.5(1) Beq d C 1 0
C16' 0.8782(3) -0.4790(2) 0.7930(2) 3.6(1) Beq d C 1 0
C17' 0.8761(3) -0.3105(2) 0.6816(2) 3.5(1) Beq d C 1 0
C18' 0.9404(4) -0.3974(3) 0.6188(2) 4.0(1) Beq d C 1 0
C19' 0.9123(3) -0.3454(3) 0.5385(2) 3.8(1) Beq d C 1 0
N20' 0.7523(3) -0.3255(2) 0.5341(1) 3.9(1) Beq d N 1 0
C21' 0.6650(5) -0.4307(3) 0.5402(2) 5.9(2) Beq d C 1 0
C22' 0.6823(4) -0.2111(3) 0.5291(2) 3.7(1) Beq d C 1 0
O23' 0.7635(2) -0.1213(2) 0.5248(1) 5.1(1) Beq d O 1 0
O24' 0.5405(2) -0.2023(2) 0.5307(1) 5.2(1) Beq d O 1 0
OW 1.0567(6) -0.0622(5) 0.5439(3) 7.0(3) Beq d O 0.5 2
H1 1.133(3) 0.338(2) 0.635(2) ? ? ? H 1 0
H2 1.342(3) 0.437(3) 0.649(2) ? ? ? H 1 0
H3 1.467(3) 0.383(2) 0.758(2) ? ? ? H 1 0
H4 1.378(3) 0.223(3) 0.852(2) ? ? ? H 1 0
H10 1.182(3) 0.070(3) 0.904(2) ? ? ? H 1 0
H11 0.945(3) 0.114(3) 1.003(2) ? ? ? H 1 0
H12 0.692(3) 0.196(3) 1.032(2) ? ? ? H 1 0
H13 0.565(3) 0.262(3) 0.923(2) ? ? ? H 1 0
H14 0.685(3) 0.244(3) 0.791(2) ? ? ? H 1 0
H151 1.080(3) -0.085(3) 0.849(2) ? ? ? H 1 0
H152 1.237(3) -0.052(3) 0.792(2) ? ? ? H 1 0
H161 1.111(3) -0.002(2) 0.688(2) ? ? ? H 1 0
H162 0.958(3) -0.035(3) 0.744(2) ? ? ? H 1 0
H171 0.860(3) 0.273(3) 0.676(2) ? ? ? H 1 0
H172 0.982(3) 0.189(3) 0.623(2) ? ? ? H 1 0
H181 0.715(3) 0.091(3) 0.715(2) ? ? ? H 1 0
H182 0.828(3) 0.024(3) 0.647(2) ? ? ? H 1 0
H191 0.763(3) 0.186(2) 0.551(2) ? ? ? H 1 0
H192 0.632(3) 0.235(3) 0.616(2) ? ? ? H 1 0
H201 0.652(3) 0.005(3) 0.556(2) ? ? ? H 1 0
H202 0.548(3) 0.119(3) 0.535(2) ? ? ? H 1 0
H211 0.404(3) -0.017(3) 0.621(2) ? ? ? H 1 0
H212 0.410(3) 0.106(3) 0.662(2) ? ? ? H 1 0
H213 0.509(3) -0.013(3) 0.686(2) ? ? ? H 1 0
H1' 1.178(3) -0.268(3) 0.649(2) ? ? ? H 1 0
H2' 1.428(3) -0.269(3) 0.675(2) ? ? ? H 1 0
H3' 1.489(3) -0.337(2) 0.805(2) ? ? ? H 1 0
H4' 1.287(3) -0.397(2) 0.909(2) ? ? ? H 1 0
H10' 1.005(3) -0.416(2) 0.957(2) ? ? ? H 1 0
H11' 0.812(3) -0.264(3) 1.016(2) ? ? ? H 1 0
H12' 0.633(3) -0.095(2) 0.996(2) ? ? ? H 1 0
H13' 0.569(3) -0.041(3) 0.866(2) ? ? ? H 1 0
H14' 0.688(3) -0.153(3) 0.761(2) ? ? ? H 1 0
H151' 0.821(3) -0.531(3) 0.914(2) ? ? ? H 1 0
H152' 0.989(3) -0.586(3) 0.876(2) ? ? ? H 1 0
H161' 0.938(3) -0.537(3) 0.754(2) ? ? ? H 1 0
H162' 0.764(3) -0.485(2) 0.790(2) ? ? ? H 1 0
H171' 0.763(3) -0.306(3) 0.690(2) ? ? ? H 1 0
H172' 0.908(3) -0.229(3) 0.664(2) ? ? ? H 1 0
H181' 0.893(3) -0.477(3) 0.635(2) ? ? ? H 1 0
H182' 1.054(3) -0.416(3) 0.615(2) ? ? ? H 1 0
H191' 0.961(3) -0.403(2) 0.497(2) ? ? ? H 1 0
H192' 0.962(3) -0.264(3) 0.523(2) ? ? ? H 1 0
H211' 0.721(3) -0.508(3) 0.539(2) ? ? ? H 1 0
H212' 0.606(3) -0.423(3) 0.499(2) ? ? ? H 1 0
H213' 0.590(3) -0.437(3) 0.587(2) ? ? ? H 1 0

loop_
_atom_type_symbol
_atom_type_scat_source
_atom_type_scat_dispersion_real
_atom_type_scat_dispersion_imag
O International_Tables_Vol_IV_Table_2.2B .047 .003
N International_Tables_Vol_IV_Table_2.2B .017 .0009
C International_Tables_Vol_IV_Table_2.2B .000 .001
H International_Tables_Vol_IV_Table_2.2B .000 .000

loop_
_geom_angle_atom_site_label_1
_geom_angle_atom_site_label_2
_geom_angle_atom_site_label_3
_geom_angle
_geom_angle_publ_flag
C2 C1 C6 119.4(3) yes
C1 C2 C3 120.5(3) yes
C2 C3 C4 120.3(3) yes
C3 C4 C5 119.6(3) yes
C4 C5 C6 120.4(3) yes
C4 C5 C10 125.8(3) yes
C6 C5 C10 113.8(3) yes
C1 C6 C5 119.7(3) yes
C1 C6 C7 126.5(2) yes
C5 C6 C7 113.8(2) yes
C6 C7 C8 104.5(2) yes
C6 C7 C16 105.0(2) yes
C6 C7 C17 113.1(2) yes
C8 C7 C16 106.3(2) yes
C8 C7 C17 115.4(2) yes
C16 C7 C17 111.7(2) yes
C7 C8 C9 114.1(3) yes
C7 C8 C14 126.6(3) yes
C9 C8 C14 119.2(3) yes
C8 C9 C10 113.7(3) yes
C8 C9 C11 121.0(3) yes
C10 C9 C11 125.2(3) yes
C5 C10 C9 106.0(3) yes
C5 C10 C15 107.0(3) yes
C9 C10 C15 107.3(3) yes
C9 C11 C12 119.4(3) yes
C11 C12 C13 119.9(3) yes
C12 C13 C14 121.0(3) yes
C8 C14 C13 119.4(3) yes
C10 C15 C16 109.3(3) yes
C7 C16 C15 111.6(2) yes
C7 C17 C18 115.5(3) yes
C17 C18 C19 110.5(3) yes
C18 C19 N20 113.3(2) yes
C19 N20 C21 114.6(2) yes
C2' C1' C6' 119.6(4) yes
C1' C2' C3' 120.8(4) yes
C2' C3' C4' 120.4(4) yes
C3' C4' C5' 119.3(4) yes
C4' C5' C6' 120.8(3) yes
C4' C5' C10' 125.5(3) yes
C6' C5' C10' 113.7(3) yes
C1' C6' C5' 119.0(3) yes
C1' C6' C7' 127.1(3) yes
C5' C6' C7' 113.8(3) yes
C6' C7' C8' 105.3(3) yes
C6' C7' C16' 105.5(2) yes
C6' C7' C17' 115.3(3) yes
C8' C7' C16' 104.9(2) yes
C8' C7' C17' 113.2(3) yes
C16' C7' C17' 111.8(3) yes
C7' C8' C9' 113.8(3) yes
C7' C8' C14' 126.4(3) yes
C9' C8' C14' 119.8(3) yes
C8' C9' C10' 114.0(3) yes
C8' C9' C11' 120.2(3) yes
C10' C9' C11' 125.9(3) yes
C5' C10' C9' 107.8(3) yes
C5' C10' C15' 106.6(3) yes
C9' C10' C15' 106.6(3) yes
C9' C11' C12' 119.7(4) yes
C11' C12' C13' 120.3(4) yes
C12' C13' C14' 120.1(3) yes
C8' C14' C13' 119.9(3) yes
C10' C15' C16' 108.9(3) yes
C7' C16' C15' 111.6(3) yes
C7' C17' C18' 116.3(3) yes
C17' C18' C19' 111.6(3) yes
C18' C19' N20' 113.6(3) yes
C19' N20' C21' 117.8(3) yes
C19' N20' C22' 121.8(3) yes
C21' N20' C22' 120.3(3) yes
N20' C22' O23' 118.0(3) yes
N20' C22' O24' 117.6(3) yes
O23' C22' O24' 124.3(3) yes
C2 C1 H1 119(2) no
H211 C21 H212 110(3) no
C6 C1 H1 121(2) no
H211 C21 H213 108(3) no
C1 C2 H2 117(2) no
H212 C21 H213 108(3) no
C3 C2 H2 121(2) no
C2' C1' H1' 119(2) no
C2 C3 H3 121(2) no
C6' C1' H1' 120(2) no
C4 C3 H3 118(2) no
C1' C2' H2' 117(2) no
C3 C4 H4 121(2) no
C3' C2' H2' 122(2) no
C5 C4 H4 118(2) no
C2' C3' H3' 122(2) no
C5 C10 H10 112(2) no
C4' C3' H3' 117(2) no
C9 C10 H10 111(2) no
C3' C4' H4' 121(2) no
C15 C10 H10 112(2) no
C5' C4' H4' 119(2) no
C9 C11 H11 119(2) no
C5' C10' H10' 111(2) no
C12 C11 H11 121(2) no
C9' C10' H10' 110(2) no
C11 C12 H12 117(2) no
C15' C10' H10' 113(2) no
C13 C12 H12 123(2) no
C9' C11' H11' 117(2) no
C12 C13 H13 120(2) no
C12' C11' H11' 122(2) no
C14 C13 H13 118(2) no
C11' C12' H12' 117(2) no
C8 C14 H14 119(2) no
C13' C12' H12' 121(2) no
C13 C14 H14 121(2) no
C12' C13' H13' 122(2) no
C10 C15 H151 105(2) no
C14' C13' H13' 117(2) no
C10 C15 H152 110(2) no
C8' C14' H14' 120(2) no
C16 C15 H151 112(2) no
C13' C14' H14' 119(2) no
C16 C15 H152 111(2) no
C10' C15' H151' 107(2) no
H151 C15 H152 108(3) no
C10' C15' H152' 111(2) no
C7 C16 H161 109(2) no
C16' C15' H151' 110(2) no
C7 C16 H162 107(2) no
C16' C15' H152' 110(2) no
C15 C16 H161 113(2) no
H151' C15' H152' 108(3) no
C15 C16 H162 112(2) no
C7' C16' H161' 109(2) no
H161 C16 H162 101(2) no
C7' C16' H162' 105(2) no
C7 C17 H171 107(2) no
C15' C16' H161' 110(2) no
C7 C17 H172 108(2) no
C15' C16' H162' 113(2) no
C18 C17 H171 109(2) no
H161' C16' H162' 105(2) no
C18 C17 H172 106(2) no
C7' C17' H171' 105(2) no
H171 C17 H172 108(3) no
C7' C17' H172' 107(2) no
C17 C18 H181 107(2) no
C18' C17' H171' 109(2) no
C17 C18 H182 110(2) no
C18' C17' H172' 110(2) no
C19 C18 H181 112(2) no
H171 C17' H172' 107(3) no
C19 C18 H182 109(2) no
C17' C18' H181' 108(2) no
H181 C18 H182 106(3) no
C17' C18' H182' 111(2) no
C18 C19 H191 111(2) no
C19' C18' H181' 111(2) no
C18 C19 H192 112(2) no
C19' C18' H182' 108(2) no
N20 C19 H191 104(2) no
H181 C18' H182' 105(3) no
N20 C19 H192 107(2) no
C18' C19' H191' 110(2) no
H191 C19 H192 106(3) no
C18' C19' H192' 109(2) no
C19 N20 H201 110(2) no
N20' C19' H191' 107(2) no
C19 N20 H202 106(2) no
N20' C19' H192' 108(2) no
C21 N20 H201 108(2) no
H191' C19' H192' 107(2) no
C21 N20 H202 109(2) no
N20' C21' H211' 116(2) no
H201 N20 H202 106(3) no
N20' C21' H212' 109(2) no
N20 C21 H211 108(2) no
N20' C21' H213' 112(2) no
N20 C21 H212 108(2) no
H211' C21' H212' 108(3) no
N20 C21 H213 112(2) no
H211' C21' H213' 105(3) no
H212' C21' H213' 103(3) no

loop_
_geom_bond_atom_site_label_1
_geom_bond_atom_site_label_2
_geom_bond_distance
_geom_bond_publ_flag
C1 C2 1.394(4) yes
C1 C6 1.389(4) yes
C2 C3 1.381(5) yes
C3 C4 1.384(5) yes
C4 C5 1.385(5) yes
C5 C6 1.398(4) yes
C5 C10 1.510(4) yes
C6 C7 1.536(3) yes
C7 C8 1.528(4) yes
C7 C16 1.567(4) yes
C7 C17 1.524(4) yes
C8 C9 1.397(4) yes
C8 C14 1.390(4) yes
C9 C10 1.513(4) yes
C9 C11 1.384(5) yes
C10 C15 1.545(4) yes
C11 C12 1.389(5) yes
C12 C13 1.381(5) yes
C13 C14 1.392(5) yes
C15 C16 1.541(4) yes
C17 C18 1.534(4) yes
C18 C19 1.519(4) yes
C19 N20 1.488(4) yes
N20 C21 1.481(4) yes
C1' C2' 1.392(6) yes
C1' C6' 1.390(5) yes
C2' C3' 1.371(6) yes
C3' C4' 1.381(6) yes
C4' C5' 1.389(5) yes
C5' C6' 1.396(4) yes
C5' C10' 1.506(5) yes
C6' C7' 1.537(4) yes
C7' C8' 1.533(4) yes
C7' C16' 1.570(4) yes
C7' C17' 1.510(4) yes
C8' C9' 1.394(5) yes
C8' C14' 1.385(5) yes
C9' C10' 1.503(5) yes
C9' C11' 1.384(5) yes
C10' C15' 1.550(5) yes
C11' C12' 1.387(5) yes
C12' C13' 1.380(5) yes
C13' C14' 1.388(5) yes
C15' C16' 1.544(5) yes
C17' C18' 1.532(5) yes
C18' C19' 1.517(5) yes
C19' N20' 1.447(4) yes
N20' C21' 1.440(5) yes
N20' C22' 1.370(5) yes
O23' C22' 1.268(4) yes
C22' O24' 1.261(4) yes
C1 H1 0.98(3) no
C2 H2 0.96(3) no
C3 H3 0.96(3) no
C4 H4 0.98(3) no
C10 H10 1.01(3) no
C11 H11 0.98(3) no
C12 H12 1.00(3) no
C13 H13 0.95(3) no
C14 H14 1.00(3) no
C15 H151 0.99(3) no
C15 H152 0.99(3) no
C16 H161 1.03(3) no
C16 H162 0.99(3) no
C17 H171 1.00(3) no
C17 H172 0.97(3) no
C18 H181 1.00(3) no
C18 H182 0.99(3) no
C19 H191 0.97(3) no
C19 H192 0.99(3) no
N20 H201 0.98(3) no
N20 H202 0.97(3) no
C21 H211 1.01(3) no
C21 H212 0.97(3) no
C21 H213 1.00(3) no
C1' H1' 1.06(3) no
C2' H2' 0.99(3) no
C3' H3' 1.03(3) no
C4' H4' 1.02(3) no
C10' H10' 1.03(3) no
C11' H11' 1.02(3) no
C12' H12' 0.99(3) no
C13' H13' 1.01(3) no
C14' H14' 1.00(3) no
C15' H151' 0.99(3) no
C15' H152' 1.01(3) no
C16' H161' 1.03(3) no
C16' H162' 1.04(3) no
C17' H171' 0.99(3) no
C17' H172' 0.97(3) no
C18' H181' 1.00(3) no
C18' H182' 1.01(3) no
C19' H191' 1.03(3) no
C19' H192' 1.03(3) no
C21' H211' 0.95(3) no
C21' H212' 0.97(3) no
C21' H213' 0.95(3) no

loop_
_geom_torsion_atom_site_label_1
_geom_torsion_atom_site_label_2
_geom_torsion_atom_site_label_3
_geom_torsion_atom_site_label_4
_geom_torsion
_geom_torsion_publ_flag
C1 C2 C3 C4 0.8(5) yes
C1 C6 C7 C8 -126.0(2) yes
C1 C6 C7 C16 122.3(2) yes
C1 C6 C7 C17 0.3(2) yes
C2 C1 C6 C7 177.9(3) yes
C2 C3 C4 C5 -2.0(2) yes
C3 C2 C1 C6 1.2(2) yes
C3 C4 C5 C10 -178.6(3) yes
C4 C5 C10 C15 -121.2(3) yes
C6 C7 C8 C9 -55.3(2) yes
C6 C7 C8 C14 122.3(2) yes
C6 C7 C17 C18 169.3(3) yes
C7 C8 C9 C11 -179.9(3) yes
C7 C17 C18 C19 170.9(3) yes
C8 C9 C11 C12 -1.0(2) yes
C9 C11 C12 C13 -1.2(2) yes
C17 C18 C19 N20 169.5(3) yes
C18 C19 N20 C21 63.1(2) yes
C1' C2' C3' C4' -1.1(2) yes
C1' C6' C7' C8' -123.8(3) yes
C1' C6' C7' C16' 125.5(3) yes
C1' C6' C7' C17' 1.7(2) yes
C2' C1' C6' C5' 2.4(2) yes
C2' C1' C6' C7' -178.8(4) yes
C2' C3' C4' C5' 0.0(2) yes
C3' C2' C1' C6' 0.0(2) yes
C3' C4' C5' C10' -177.4(4) yes
C4' C5' C10' C15' -118.4(3) yes
C6' C7' C8' C9' -53.5(2) yes
C6' C7' C8' C14' 127.0(3) yes
C6' C7' C17' C18' 68.9(2) yes
C7' C8' C9' C11' -179.7(3) yes
C7' C17' C18' C19' -172.1(3) yes
C8' C9' C11' C12' -1.0(2) yes
C9' C11' C12' C13' 0.9(2) yes
C17' C18' C19' N20' -62.3(2) yes
C18' C19' N20' C21' -68.2(3) yes
C18' C19' N20' C22' 107.9(3) yes
C19' N20' C22' O23' 3.1(2) yes
C19' N20' C22' O24' -175.4(3) yes
C1 C2 C3 H3 -177(2) yes
C2 C3 C4 H4 -179(2) yes
C3 C2 C1 H1 -179(2) yes
C4 C5 C10 H10 2(2) yes
C5 C10 C15 H151 -178(2) yes
C5 C10 C15 H152 65(2) yes
C6 C1 C2 H2 -177(2) yes
C6 C7 C16 H161 -70(2) yes
C6 C7 C16 H162 179(2) yes
C6 C7 C17 H171 -67(2) yes
C6 C7 C17 H172 49(2) yes
C7 C8 C14 H14 0(2) yes
C7 C17 C18 H181 48(2) yes
C7 C17 C18 H182 -67(2) yes
C8 C9 C11 H11 177(2) yes
C9 C11 C12 H12 178(2) yes
C11 C12 C13 H13 -177(2) yes
C17 C18 C19 H191 51(2) yes
C17 C18 C19 H192 -68(2) yes
C18 C19 N20 H201 -60(2) yes
C18 C19 N20 H202 -175(2) yes
C19 N20 C21 H211 176(2) yes
C19 N20 C21 H212 56(2) yes
C19 N20 C21 H213 -63(2) yes
C1' C2' C3' H3' 178(2) yes
C3' C2' C1' H1' 179(2) yes
C4' C5' C10' H10' 6(2) yes
C5' C10' C15' H151' -176(2) yes
C5' C10' C15' H152' 64(2) yes
C6' C1' C2' H2' -179(2) yes
C6' C7' C16' H161' -67(2) yes
C6' C7' C16' H162' 179(2) yes
C6' C7' C17' H171' -170(2) yes
C6' C7' C17' H172' -55(2) yes
C7' C8' C14' H14' 1(2) yes
C7' C17' C18' H181' 65(2) yes
C7' C17' C18' H182' -50(2) yes
C8' C9' C11' H11' 176(2) yes
C9' C11' C12' H12' -176(2) yes
C11' C12' C13' H13' -179(2) yes
C17' C18' C19' H191' 176(2) yes
C17' C18' C19' H192' 59(2) yes
C19' N20' C21' H211' -8(2) yes
C19' N20' C21' H212' -132(2) yes
C19' N20' C21' H213' 113(2) yes
